data_7224891
loop_
_publ_author_name
'Draho\<s, Bohuslav'
'Herchel, Radovan'
'Tr\'avn\'i\<cek, Zden\<ek'

_publ_section_title
;
 Structural and magnetic properties of heptacoordinated MnIIcomplexes
 containing a 15-membered pyridine-based macrocycle and
 halido/pseudohalido axial coligands
;
_journal_issue 41
_journal_name_full 'RSC Adv.'
_journal_page_first 34674
_journal_paper_doi 10.1039/C6RA03754B
_journal_volume 6
_journal_year 2016
_chemical_formula_sum 'C13 H21 Mn N9 O2'
_chemical_formula_weight 390.33
_space_group_crystal_system monoclinic
_space_group_IT_number 14
_space_group_name_Hall '-P 2yn'
_space_group_name_H-M_alt 'P 1 21/n 1'
_symmetry_space_group_name_Hall '-P 2yn'
_symmetry_space_group_name_H-M 'P 1 21/n 1'
_atom_sites_solution_hydrogens geom
_audit_creation_method SHELXL-2014/7
_audit_update_record
;
2015-12-14 deposited with the CCDC.
2016-03-16 downloaded from the CCDC.
;
_cell_angle_alpha 90
_cell_angle_beta 100.300(2)
_cell_angle_gamma 90
_cell_formula_units_Z 4
_cell_length_a 9.8283(6)
_cell_length_b 12.8416(7)
_cell_length_c 13.4703(9)
_cell_measurement_reflns_used 9510
_cell_measurement_temperature 120(2)
_cell_measurement_theta_max 27.1
_cell_measurement_theta_min 2.4
_cell_volume 1672.70(18)
_computing_cell_refinement 'Bruker SAINT'
_computing_data_collection 'Bruker APEX3'
_computing_data_reduction 'Bruker SAINT'
_computing_molecular_graphics 'Bruker SHELXTL'
_computing_publication_material 'Bruker SHELXTL'
_computing_structure_refinement 'SHELXL-2014/7 (Sheldrick, 2014)'
_diffrn_ambient_temperature 120(2)
_diffrn_measured_fraction_theta_full 1.000
_diffrn_measured_fraction_theta_max 0.998
_diffrn_measurement_device_type 'Bruker APEX-III CCD'
_diffrn_measurement_method '\f and \w scans'
_diffrn_radiation_type MoK\a
_diffrn_radiation_wavelength 0.71073
_diffrn_reflns_av_R_equivalents 0.0554
_diffrn_reflns_av_unetI/netI 0.0148
_diffrn_reflns_Laue_measured_fraction_full 1.000
_diffrn_reflns_Laue_measured_fraction_max 0.998
_diffrn_reflns_limit_h_max 12
_diffrn_reflns_limit_h_min -12
_diffrn_reflns_limit_k_max 16
_diffrn_reflns_limit_k_min -16
_diffrn_reflns_limit_l_max 17
_diffrn_reflns_limit_l_min -17
_diffrn_reflns_number 116071
_diffrn_reflns_point_group_measured_fraction_full 1.000
_diffrn_reflns_point_group_measured_fraction_max 0.998
_diffrn_reflns_theta_full 25.242
_diffrn_reflns_theta_max 27.173
_diffrn_reflns_theta_min 2.375
_exptl_absorpt_coefficient_mu 0.819
_exptl_absorpt_correction_type none
_exptl_crystal_colour yellow
_exptl_crystal_density_diffrn 1.550
_exptl_crystal_description prism
_exptl_crystal_F_000 812
_exptl_crystal_size_max 0.150
_exptl_crystal_size_mid 0.100
_exptl_crystal_size_min 0.100
_refine_diff_density_max 0.236
_refine_diff_density_min -0.282
_refine_diff_density_rms 0.053
_refine_ls_extinction_method none
_refine_ls_goodness_of_fit_ref 1.088
_refine_ls_hydrogen_treatment constr
_refine_ls_matrix_type full
_refine_ls_number_parameters 226
_refine_ls_number_reflns 3720
_refine_ls_number_restraints 0
_refine_ls_restrained_S_all 1.088
_refine_ls_R_factor_all 0.0330
_refine_ls_R_factor_gt 0.0258
_refine_ls_shift/su_max 0.001
_refine_ls_shift/su_mean 0.000
_refine_ls_structure_factor_coef Fsqd
_refine_ls_weighting_details 'w=1/[\s^2^(Fo^2^)+(0.0265P)^2^+0.8742P] where P=(Fo^2^+2Fc^2^)/3'
_refine_ls_weighting_scheme calc
_refine_ls_wR_factor_gt 0.0578
_refine_ls_wR_factor_ref 0.0608
_reflns_Friedel_coverage 0.000
_reflns_number_gt 3266
_reflns_number_total 3720
_reflns_threshold_expression 'I > 2\s(I)'
_cod_data_source_file c6ra03754b2.cif
_cod_data_source_block b
_cod_database_code 7224891
_shelx_shelxl_version_number 2014/7
_shelx_space_group_comment
;
The symmetry employed for this shelxl refinement is uniquely defined
by the following loop, which should always be used as a source of
symmetry information in preference to the above space-group names.
They are only intended as comments.
;
_shelx_estimated_absorpt_t_min 0.887
_shelx_estimated_absorpt_t_max 0.923

loop_
_space_group_symop_operation_xyz
'x, y, z'
'-x+1/2, y+1/2, -z+1/2'
'-x, -y, -z'
'x-1/2, -y-1/2, z-1/2'

loop_
_atom_site_label
_atom_site_type_symbol
_atom_site_fract_x
_atom_site_fract_y
_atom_site_fract_z
_atom_site_U_iso_or_equiv
_atom_site_adp_type
_atom_site_occupancy
_atom_site_site_symmetry_order
_atom_site_calc_flag
_atom_site_refinement_flags_posn
_atom_site_refinement_flags_adp
Mn1 Mn 0.81284(2) 0.71267(2) 0.56123(2) 0.01074(6) Uani 1 1 d . .
N1 N 0.87387(11) 0.84519(8) 0.47516(8) 0.0125(2) Uani 1 1 d . .
N2 N 1.04888(11) 0.70495(9) 0.56997(8) 0.0137(2) Uani 1 1 d . .
H2C H 1.0909 0.7529 0.6255 0.016 Uiso 1 1 calc R U
N3 N 0.61837(12) 0.81254(9) 0.51394(8) 0.0135(2) Uani 1 1 d . .
H3C H 0.5689 0.7842 0.4482 0.016 Uiso 1 1 calc R U
N4 N 0.85768(13) 0.80126(10) 0.70613(9) 0.0191(3) Uani 1 1 d . .
N5 N 0.86078(12) 0.75664(10) 0.78371(9) 0.0182(3) Uani 1 1 d . .
N6 N 0.86390(14) 0.71280(13) 0.86040(10) 0.0311(3) Uani 1 1 d . .
N7 N 0.74767(13) 0.62879(9) 0.41559(9) 0.0189(3) Uani 1 1 d . .
N8 N 0.74848(12) 0.67075(9) 0.33686(9) 0.0161(2) Uani 1 1 d . .
N9 N 0.75144(16) 0.71067(10) 0.25922(10) 0.0278(3) Uani 1 1 d . .
O2 O 0.64080(9) 0.63965(7) 0.63752(7) 0.0145(2) Uani 1 1 d . .
O1 O 0.88448(9) 0.55208(7) 0.62644(7) 0.0145(2) Uani 1 1 d . .
C1 C 0.64887(15) 0.52853(11) 0.63375(11) 0.0173(3) Uani 1 1 d . .
H1A H 0.6300 0.5039 0.5630 0.021 Uiso 1 1 calc R U
H1B H 0.5808 0.4964 0.6704 0.021 Uiso 1 1 calc R U
C2 C 0.79383(15) 0.50077(11) 0.68327(11) 0.0176(3) Uani 1 1 d . .
H2A H 0.8122 0.5248 0.7543 0.021 Uiso 1 1 calc R U
H2B H 0.8075 0.4244 0.6823 0.021 Uiso 1 1 calc R U
C3 C 1.02843(14) 0.55127(11) 0.67203(10) 0.0170(3) Uani 1 1 d . .
H3A H 1.0606 0.4790 0.6871 0.020 Uiso 1 1 calc R U
H3B H 1.0433 0.5915 0.7357 0.020 Uiso 1 1 calc R U
C4 C 1.10633(14) 0.60053(11) 0.59673(11) 0.0166(3) Uani 1 1 d . .
H4A H 1.2057 0.6061 0.6265 0.020 Uiso 1 1 calc R U
H4B H 1.0972 0.5567 0.5354 0.020 Uiso 1 1 calc R U
C5 C 1.08332(14) 0.74727(12) 0.47599(11) 0.0179(3) Uani 1 1 d . .
H5A H 1.0699 0.6927 0.4232 0.021 Uiso 1 1 calc R U
H5B H 1.1817 0.7686 0.4876 0.021 Uiso 1 1 calc R U
C6 C 0.99295(14) 0.84002(10) 0.44034(10) 0.0140(3) Uani 1 1 d . .
C7 C 0.78376(14) 0.92208(10) 0.44646(10) 0.0138(3) Uani 1 1 d . .
C8 C 0.65624(14) 0.92038(11) 0.49541(11) 0.0167(3) Uani 1 1 d . .
H8A H 0.6750 0.9590 0.5600 0.020 Uiso 1 1 calc R U
H8B H 0.5785 0.9550 0.4507 0.020 Uiso 1 1 calc R U
C9 C 0.52549(14) 0.79887(11) 0.58755(10) 0.0153(3) Uani 1 1 d . .
H9A H 0.4351 0.8322 0.5623 0.018 Uiso 1 1 calc R U
H9B H 0.5663 0.8317 0.6526 0.018 Uiso 1 1 calc R U
C10 C 0.50621(14) 0.68347(11) 0.60215(11) 0.0169(3) Uani 1 1 d . .
H10A H 0.4453 0.6715 0.6521 0.020 Uiso 1 1 calc R U
H10B H 0.4634 0.6507 0.5376 0.020 Uiso 1 1 calc R U
C11 C 0.81066(15) 0.99932(11) 0.38091(10) 0.0169(3) Uani 1 1 d . .
H11A H 0.7458 1.0535 0.3607 0.020 Uiso 1 1 calc R U
C12 C 0.93490(15) 0.99565(11) 0.34536(11) 0.0193(3) Uani 1 1 d . .
H12A H 0.9564 1.0482 0.3010 0.023 Uiso 1 1 calc R U
C13 C 1.02749(15) 0.91509(11) 0.37473(10) 0.0180(3) Uani 1 1 d . .
H13A H 1.1125 0.9113 0.3506 0.022 Uiso 1 1 calc R U

loop_
_atom_site_aniso_label
_atom_site_aniso_U_11
_atom_site_aniso_U_22
_atom_site_aniso_U_33
_atom_site_aniso_U_23
_atom_site_aniso_U_13
_atom_site_aniso_U_12
Mn1 0.01102(10) 0.01108(10) 0.01053(10) 0.00040(7) 0.00302(7) 0.00051(7)
N1 0.0140(5) 0.0119(5) 0.0118(5) -0.0016(4) 0.0027(4) -0.0021(4)
N2 0.0136(5) 0.0136(5) 0.0140(5) -0.0008(4) 0.0030(4) 0.0012(4)
N3 0.0141(6) 0.0132(5) 0.0138(5) -0.0008(4) 0.0045(4) -0.0004(4)
N4 0.0217(6) 0.0204(6) 0.0156(6) -0.0045(5) 0.0042(5) -0.0030(5)
N5 0.0109(6) 0.0278(6) 0.0159(6) -0.0087(5) 0.0024(4) -0.0003(5)
N6 0.0221(7) 0.0568(10) 0.0139(6) 0.0040(6) 0.0017(5) -0.0002(6)
N7 0.0274(7) 0.0154(6) 0.0135(6) -0.0014(5) 0.0023(5) 0.0010(5)
N8 0.0188(6) 0.0120(5) 0.0159(6) -0.0049(5) -0.0016(5) 0.0022(5)
N9 0.0433(8) 0.0230(7) 0.0144(6) 0.0009(5) -0.0026(6) -0.0053(6)
O2 0.0128(5) 0.0129(5) 0.0178(5) 0.0014(4) 0.0027(4) -0.0004(4)
O1 0.0132(5) 0.0163(5) 0.0141(5) 0.0037(4) 0.0030(4) 0.0011(4)
C1 0.0212(7) 0.0131(6) 0.0193(7) 0.0002(5) 0.0084(6) -0.0033(5)
C2 0.0222(7) 0.0153(7) 0.0173(7) 0.0047(5) 0.0087(6) 0.0016(6)
C3 0.0161(7) 0.0168(7) 0.0167(7) 0.0009(5) -0.0006(5) 0.0047(5)
C4 0.0126(6) 0.0157(7) 0.0212(7) -0.0010(5) 0.0023(5) 0.0029(5)
C5 0.0143(7) 0.0221(7) 0.0189(7) 0.0002(6) 0.0080(5) 0.0010(6)
C6 0.0134(6) 0.0158(6) 0.0127(6) -0.0033(5) 0.0025(5) -0.0036(5)
C7 0.0166(7) 0.0123(6) 0.0123(6) -0.0036(5) 0.0017(5) -0.0014(5)
C8 0.0174(7) 0.0137(7) 0.0202(7) 0.0017(5) 0.0063(5) 0.0031(5)
C9 0.0119(6) 0.0190(7) 0.0158(6) -0.0010(5) 0.0049(5) 0.0017(5)
C10 0.0108(6) 0.0208(7) 0.0196(7) 0.0013(5) 0.0041(5) -0.0012(5)
C11 0.0231(7) 0.0124(6) 0.0153(7) -0.0002(5) 0.0032(5) -0.0008(5)
C12 0.0272(8) 0.0165(7) 0.0151(7) 0.0008(5) 0.0062(6) -0.0055(6)
C13 0.0179(7) 0.0220(7) 0.0153(7) -0.0020(5) 0.0062(5) -0.0061(6)

loop_
_atom_type_symbol
_atom_type_description
_atom_type_scat_dispersion_real
_atom_type_scat_dispersion_imag
_atom_type_scat_source
C C 0.0033 0.0016 'International Tables Vol C Tables 4.2.6.8 and 6.1.1.4'
H H 0.0000 0.0000 'International Tables Vol C Tables 4.2.6.8 and 6.1.1.4'
N N 0.0061 0.0033 'International Tables Vol C Tables 4.2.6.8 and 6.1.1.4'
O O 0.0106 0.0060 'International Tables Vol C Tables 4.2.6.8 and 6.1.1.4'
Mn Mn 0.3368 0.7283 'International Tables Vol C Tables 4.2.6.8 and 6.1.1.4'

loop_
_geom_angle_atom_site_label_1
_geom_angle_atom_site_label_2
_geom_angle_atom_site_label_3
_geom_angle
N1 Mn1 N7 88.42(4)
N1 Mn1 N4 92.10(4)
N7 Mn1 N4 174.68(5)
N1 Mn1 N3 73.37(4)
N7 Mn1 N3 86.09(4)
N4 Mn1 N3 88.99(4)
N1 Mn1 O1 143.10(4)
N7 Mn1 O1 85.59(4)
N4 Mn1 O1 97.11(4)
N3 Mn1 O1 142.11(4)
N1 Mn1 N2 72.15(4)
N7 Mn1 N2 98.76(4)
N4 Mn1 N2 86.43(4)
N3 Mn1 N2 144.99(4)
O1 Mn1 N2 72.87(4)
N1 Mn1 O2 146.28(4)
N7 Mn1 O2 94.41(4)
N4 Mn1 O2 82.23(4)
N3 Mn1 O2 73.32(4)
O1 Mn1 O2 70.57(3)
N2 Mn1 O2 139.87(4)
C7 N1 C6 120.74(12)
C7 N1 Mn1 119.63(9)
C6 N1 Mn1 118.94(9)
C5 N2 C4 114.16(11)
C5 N2 Mn1 108.94(8)
C4 N2 Mn1 112.93(8)
C5 N2 H2C 106.8
C4 N2 H2C 106.8
Mn1 N2 H2C 106.8
C8 N3 C9 115.70(11)
C8 N3 Mn1 110.53(8)
C9 N3 Mn1 109.38(8)
C8 N3 H3C 106.9
C9 N3 H3C 106.9
Mn1 N3 H3C 106.9
N5 N4 Mn1 119.55(10)
N6 N5 N4 179.85(18)
N8 N7 Mn1 121.23(10)
N9 N8 N7 178.64(15)
C1 O2 C10 115.60(10)
C1 O2 Mn1 109.69(8)
C10 O2 Mn1 113.20(8)
C2 O1 C3 115.23(10)
C2 O1 Mn1 115.99(8)
C3 O1 Mn1 112.33(8)
O2 C1 C2 105.95(11)
O2 C1 H1A 110.5
C2 C1 H1A 110.5
O2 C1 H1B 110.5
C2 C1 H1B 110.5
H1A C1 H1B 108.7
O1 C2 C1 106.49(11)
O1 C2 H2A 110.4
C1 C2 H2A 110.4
O1 C2 H2B 110.4
C1 C2 H2B 110.4
H2A C2 H2B 108.6
O1 C3 C4 106.71(10)
O1 C3 H3A 110.4
C4 C3 H3A 110.4
O1 C3 H3B 110.4
C4 C3 H3B 110.4
H3A C3 H3B 108.6
N2 C4 C3 109.05(11)
N2 C4 H4A 109.9
C3 C4 H4A 109.9
N2 C4 H4B 109.9
C3 C4 H4B 109.9
H4A C4 H4B 108.3
N2 C5 C6 110.60(11)
N2 C5 H5A 109.5
C6 C5 H5A 109.5
N2 C5 H5B 109.5
C6 C5 H5B 109.5
H5A C5 H5B 108.1
N1 C6 C13 121.11(13)
N1 C6 C5 115.39(12)
C13 C6 C5 123.49(12)
N1 C7 C11 121.43(13)
N1 C7 C8 114.83(12)
C11 C7 C8 123.67(12)
N3 C8 C7 110.00(11)
N3 C8 H8A 109.7
C7 C8 H8A 109.7
N3 C8 H8B 109.7
C7 C8 H8B 109.7
H8A C8 H8B 108.2
N3 C9 C10 108.16(11)
N3 C9 H9A 110.1
C10 C9 H9A 110.1
N3 C9 H9B 110.1
C10 C9 H9B 110.1
H9A C9 H9B 108.4
O2 C10 C9 107.31(11)
O2 C10 H10A 110.3
C9 C10 H10A 110.3
O2 C10 H10B 110.3
C9 C10 H10B 110.3
H10A C10 H10B 108.5
C7 C11 C12 118.37(13)
C7 C11 H11A 120.8
C12 C11 H11A 120.8
C13 C12 C11 119.92(13)
C13 C12 H12A 120.0
C11 C12 H12A 120.0
C12 C13 C6 118.42(13)
C12 C13 H13A 120.8
C6 C13 H13A 120.8

loop_
_geom_bond_atom_site_label_1
_geom_bond_atom_site_label_2
_geom_bond_distance
Mn1 N1 2.2020(11)
Mn1 N7 2.2293(12)
Mn1 N4 2.2339(12)
Mn1 N3 2.2953(11)
Mn1 O1 2.3019(9)
Mn1 N2 2.3040(11)
Mn1 O2 2.3271(10)
N1 C7 1.3366(17)
N1 C6 1.3381(17)
N2 C5 1.4716(17)
N2 C4 1.4744(17)
N2 H2C 1.0000
N3 C8 1.4668(17)
N3 C9 1.4734(17)
N3 H3C 1.0000
N4 N5 1.1874(17)
N5 N6 1.1720(18)
N7 N8 1.1909(17)
N8 N9 1.1697(18)
O2 C1 1.4306(16)
O2 C10 1.4381(16)
O1 C2 1.4345(16)
O1 C3 1.4381(16)
C1 C2 1.504(2)
C1 H1A 0.9900
C1 H1B 0.9900
C2 H2A 0.9900
C2 H2B 0.9900
C3 C4 1.514(2)
C3 H3A 0.9900
C3 H3B 0.9900
C4 H4A 0.9900
C4 H4B 0.9900
C5 C6 1.512(2)
C5 H5A 0.9900
C5 H5B 0.9900
C6 C13 1.3903(19)
C7 C11 1.3845(19)
C7 C8 1.5170(19)
C8 H8A 0.9900
C8 H8B 0.9900
C9 C10 1.5112(19)
C9 H9A 0.9900
C9 H9B 0.9900
C10 H10A 0.9900
C10 H10B 0.9900
C11 C12 1.390(2)
C11 H11A 0.9500
C12 C13 1.388(2)
C12 H12A 0.9500
C13 H13A 0.9500

loop_
_geom_hbond_atom_site_label_D
_geom_hbond_atom_site_label_H
_geom_hbond_atom_site_label_A
_geom_hbond_distance_DH
_geom_hbond_distance_HA
_geom_hbond_distance_DA
_geom_hbond_angle_DHA
_geom_hbond_site_symmetry_A
N3 H3C N6 1.00 2.15 2.9646(18) 137.8 4_575
C11 H11A N9 0.95 2.59 3.2999(19) 131.9 2_655

loop_
_geom_torsion_atom_site_label_1
_geom_torsion_atom_site_label_2
_geom_torsion_atom_site_label_3
_geom_torsion_atom_site_label_4
_geom_torsion
C10 O2 C1 C2 -174.58(11)
Mn1 O2 C1 C2 55.97(11)
C3 O1 C2 C1 169.08(11)
Mn1 O1 C2 C1 34.90(13)
O2 C1 C2 O1 -59.10(13)
C2 O1 C3 C4 175.26(11)
Mn1 O1 C3 C4 -48.91(12)
C5 N2 C4 C3 -161.64(11)
Mn1 N2 C4 C3 -36.47(13)
O1 C3 C4 N2 55.77(14)
C4 N2 C5 C6 165.72(11)
Mn1 N2 C5 C6 38.47(13)
C7 N1 C6 C13 1.02(19)
Mn1 N1 C6 C13 171.49(10)
C7 N1 C6 C5 -178.05(12)
Mn1 N1 C6 C5 -7.57(15)
N2 C5 C6 N1 -22.00(16)
N2 C5 C6 C13 158.96(12)
C6 N1 C7 C11 -0.66(19)
Mn1 N1 C7 C11 -171.07(10)
C6 N1 C7 C8 -177.56(12)
Mn1 N1 C7 C8 12.03(15)
C9 N3 C8 C7 161.98(11)
Mn1 N3 C8 C7 36.99(13)
N1 C7 C8 N3 -33.02(16)
C11 C7 C8 N3 150.16(13)
C8 N3 C9 C10 -176.11(11)
Mn1 N3 C9 C10 -50.52(12)
C1 O2 C10 C9 -166.12(11)
Mn1 O2 C10 C9 -38.40(12)
N3 C9 C10 O2 59.02(14)
N1 C7 C11 C12 -0.3(2)
C8 C7 C11 C12 176.35(13)
C7 C11 C12 C13 0.8(2)
C11 C12 C13 C6 -0.5(2)
N1 C6 C13 C12 -0.4(2)
C5 C6 C13 C12 178.56(13)
